data_7058575
loop_
_publ_author_name
'Chai, Lan-Qin'
'Zhou, Ling'
'Zhang, Hong-Bin'
'Mao, Kuan-Hao'
'Zhang, Hong-Song'

_publ_section_title
;
 Antimicrobial activities of self-assembled copper(ii), nickel(ii), and
 cobalt(iii) complexes combined with crystallographic, spectroscopic, DFT
 calculations and Hirshfeld surfaces analyses
;
_journal_issue 31
_journal_name_full 'New Journal of Chemistry'
_journal_page_first 12417
_journal_paper_doi 10.1039/C9NJ01920K
_journal_volume 43
_journal_year 2019
_chemical_formula_moiety 'C16 H15 Cu N3 O6, C H4 O'
_chemical_formula_sum 'C17 H19 Cu N3 O7'
_chemical_formula_weight 440.89
_space_group_crystal_system triclinic
_space_group_IT_number 2
_space_group_name_Hall '-P 1'
_space_group_name_H-M_alt 'P -1'
_symmetry_space_group_name_Hall '-P 1'
_symmetry_space_group_name_H-M 'P -1'
_atom_sites_solution_hydrogens mixed
_atom_sites_solution_primary heavy
_audit_creation_date 2017-04-15
_audit_creation_method
;
Olex2 1.2
(compiled 2017.03.28 svn.r3405 for OlexSys, GUI svn.r5335)
;
_audit_update_record
;
2018-09-25 deposited with the CCDC.    2019-07-04 downloaded from the CCDC.
;
_cell_angle_alpha 96.523(18)
_cell_angle_beta 105.99(2)
_cell_angle_gamma 105.591(16)
_cell_formula_units_Z 2
_cell_length_a 7.9369(17)
_cell_length_b 9.3422(14)
_cell_length_c 13.803(4)
_cell_measurement_reflns_used 1035
_cell_measurement_temperature 294.28(15)
_cell_measurement_theta_max 23.9730
_cell_measurement_theta_min 3.6150
_cell_volume 928.0(4)
_computing_cell_refinement
;
CrysAlisPro, Agilent Technologies,
Version 1.171.36.28 (release 01-02-2013 CrysAlis171 .NET)
(compiled Feb  1 2013,16:14:44)
;
_computing_data_collection
;
CrysAlisPro, Agilent Technologies,
Version 1.171.36.28 (release 01-02-2013 CrysAlis171 .NET)
(compiled Feb  1 2013,16:14:44)
;
_computing_data_reduction
;
CrysAlisPro, Agilent Technologies,
Version 1.171.36.28 (release 01-02-2013 CrysAlis171 .NET)
(compiled Feb  1 2013,16:14:44)
;
_computing_molecular_graphics 'Olex2 (Dolomanov et al., 2009)'
_computing_publication_material 'Olex2 (Dolomanov et al., 2009)'
_computing_structure_refinement 'ShelXL (Sheldrick, 2015)'
_computing_structure_solution 'ShelXS (Sheldrick, 2008)'
_diffrn_ambient_temperature 294.28(15)
_diffrn_detector_area_resol_mean 16.0733
_diffrn_measured_fraction_theta_full 0.997
_diffrn_measured_fraction_theta_max 0.996
_diffrn_measurement_details
;
#__ type_ start__ end____ width___ exp.time_
  1 omega   -4.00   28.00   2.0000    5.0000
omega____ theta____ kappa____ phi______ frames
    -      -24.1983  -99.0000 -150.0000 16

#__ type_ start__ end____ width___ exp.time_
  2 omega  -22.00  102.00   2.0000    5.0000
omega____ theta____ kappa____ phi______ frames
    -       26.8545   19.0000 -150.0000 62

#__ type_ start__ end____ width___ exp.time_
  3 omega   36.00  116.00   2.0000    5.0000
omega____ theta____ kappa____ phi______ frames
    -       26.8545  178.0000  150.0000 40

#__ type_ start__ end____ width___ exp.time_
  4 omega   65.00  111.00   2.0000    5.0000
omega____ theta____ kappa____ phi______ frames
    -       26.8545  178.0000  -90.0000 23

#__ type_ start__ end____ width___ exp.time_
  5 omega   -5.00   77.00   2.0000    5.0000
omega____ theta____ kappa____ phi______ frames
    -       26.8545   57.0000    0.0000 41

#__ type_ start__ end____ width___ exp.time_
  6 omega   29.00   95.00   2.0000    5.0000
omega____ theta____ kappa____ phi______ frames
    -       26.8545   38.0000  -90.0000 33
;
_diffrn_measurement_device_type 'SuperNova, Dual, Cu at zero, Eos'
_diffrn_measurement_method '\w scans'
_diffrn_orient_matrix_UB_11 -0.0652073000
_diffrn_orient_matrix_UB_12 0.0139005000
_diffrn_orient_matrix_UB_13 0.0230277000
_diffrn_orient_matrix_UB_21 0.0702091000
_diffrn_orient_matrix_UB_22 0.0267398000
_diffrn_orient_matrix_UB_23 0.0485251000
_diffrn_orient_matrix_UB_31 0.0201657000
_diffrn_orient_matrix_UB_32 0.0746384000
_diffrn_orient_matrix_UB_33 -0.0097469000
_diffrn_radiation_monochromator mirror
_diffrn_radiation_type MoK\a
_diffrn_radiation_wavelength 0.71073
_diffrn_reflns_av_R_equivalents 0.0457
_diffrn_reflns_av_unetI/netI 0.0957
_diffrn_reflns_Laue_measured_fraction_full 0.997
_diffrn_reflns_Laue_measured_fraction_max 0.996
_diffrn_reflns_limit_h_max 9
_diffrn_reflns_limit_h_min -9
_diffrn_reflns_limit_k_max 11
_diffrn_reflns_limit_k_min -11
_diffrn_reflns_limit_l_max 17
_diffrn_reflns_limit_l_min -15
_diffrn_reflns_number 5904
_diffrn_reflns_point_group_measured_fraction_full 0.997
_diffrn_reflns_point_group_measured_fraction_max 0.996
_diffrn_reflns_theta_full 25.242
_diffrn_reflns_theta_max 26.022
_diffrn_reflns_theta_min 3.479
_diffrn_source 'SuperNova (Mo) X-ray Source'
_exptl_absorpt_coefficient_mu 1.223
_exptl_absorpt_correction_T_max 1.00000
_exptl_absorpt_correction_T_min 0.98661
_exptl_absorpt_correction_type multi-scan
_exptl_absorpt_process_details
;
CrysAlisPro, Agilent Technologies,
Version 1.171.36.28 (release 01-02-2013 CrysAlis171 .NET)
(compiled Feb  1 2013,16:14:44)
Empirical absorption correction using spherical harmonics,
 implemented in SCALE3 ABSPACK scaling algorithm.
;
_exptl_crystal_colour 'clear dark green'
_exptl_crystal_colour_lustre clear
_exptl_crystal_colour_modifier dark
_exptl_crystal_colour_primary green
_exptl_crystal_density_diffrn 1.578
_exptl_crystal_description block
_exptl_crystal_F_000 454
_exptl_crystal_size_max 0.24
_exptl_crystal_size_mid 0.21
_exptl_crystal_size_min 0.17
_refine_diff_density_max 0.369
_refine_diff_density_min -0.375
_refine_diff_density_rms 0.087
_refine_ls_extinction_method none
_refine_ls_goodness_of_fit_ref 1.054
_refine_ls_hydrogen_treatment mixed
_refine_ls_matrix_type full
_refine_ls_number_parameters 261
_refine_ls_number_reflns 3638
_refine_ls_number_restraints 0
_refine_ls_restrained_S_all 1.054
_refine_ls_R_factor_all 0.0898
_refine_ls_R_factor_gt 0.0566
_refine_ls_shift/su_max 0.001
_refine_ls_shift/su_mean 0.000
_refine_ls_structure_factor_coef Fsqd
_refine_ls_weighting_details 'w=1/[\s^2^(Fo^2^)+(0.0242P)^2^] where P=(Fo^2^+2Fc^2^)/3'
_refine_ls_weighting_scheme calc
_refine_ls_wR_factor_gt 0.0908
_refine_ls_wR_factor_ref 0.1078
_reflns_Friedel_coverage 0.000
_reflns_number_gt 2519
_reflns_number_total 3638
_reflns_threshold_expression 'I > 2\s(I)'
_cod_data_source_file c9nj01920k3.cif
_cod_data_source_block zhanghl_5
_cod_depositor_comments 'Adding full bibliography for 7058573--7058575.cif.'
_cod_database_code 7058575
_shelx_shelxl_version_number 2016/6
_chemical_oxdiff_formula 'C H O N Cu'
_shelx_space_group_comment
;
The symmetry employed for this shelxl refinement is uniquely defined
by the following loop, which should always be used as a source of
symmetry information in preference to the above space-group names.
They are only intended as comments.
;
_reflns_odcompleteness_completeness 99.63
_reflns_odcompleteness_iscentric 1
_reflns_odcompleteness_theta 26.32
_olex2_refinement_description
;
1. Fixed Uiso
 At 1.2 times of:
  All C(H) groups
 At 1.5 times of:
  All C(H,H,H) groups, All O(H) groups
2.a Aromatic/amide H refined with riding coordinates:
 C4(H4), C5(H5), C6(H6), C7(H7), C9(H9), C11(H11), C12(H12), C14(H14)
2.b Idealised Me refined as rotating group:
 C1(H1A,H1B,H1C), C16(H16A,H16B,H16C), C17(H17A,H17B,H17C)
2.c Idealised tetrahedral OH refined as rotating group:
 O1(H1)
;
_olex2_date_sample_data_collection 2017-04-07
_olex2_submission_special_instructions 'No special instructions were received'

loop_
_space_group_symop_operation_xyz
'x, y, z'
'-x, -y, -z'

loop_
_atom_site_label
_atom_site_type_symbol
_atom_site_fract_x
_atom_site_fract_y
_atom_site_fract_z
_atom_site_U_iso_or_equiv
_atom_site_adp_type
_atom_site_occupancy
_atom_site_site_symmetry_order
_atom_site_calc_flag
_atom_site_refinement_flags_posn
Cu1 Cu 0.73969(7) 0.88870(5) 0.67033(4) 0.03323(18) Uani 1 1 d .
O1 O 0.5320(5) 0.9862(4) 0.7924(2) 0.0519(9) Uani 1 1 d .
H1 H 0.483436 0.992219 0.733013 0.078 Uiso 1 1 calc GR
O2 O 0.6951(4) 0.8307(3) 0.5279(2) 0.0344(7) Uani 1 1 d .
O3 O 0.5669(4) 0.4902(3) 0.2133(2) 0.0481(9) Uani 1 1 d .
O4 O 0.7495(4) 1.1004(3) 0.6528(2) 0.0471(9) Uani 1 1 d .
O5 O 1.0185(4) 1.1136(3) 0.7532(3) 0.0544(9) Uani 1 1 d .
O6 O 0.9613(5) 1.3188(3) 0.7180(3) 0.0857(14) Uani 1 1 d .
N1 N 0.6646(5) 0.9127(3) 0.7949(3) 0.0344(9) Uani 1 1 d .
N2 N 0.8180(4) 0.7209(3) 0.7084(3) 0.0288(8) Uani 1 1 d .
N3 N 0.9148(6) 1.1802(4) 0.7091(3) 0.0465(10) Uani 1 1 d .
C1 C 0.6214(7) 0.8793(5) 0.9579(4) 0.0577(14) Uani 1 1 d .
H1A H 0.684498 0.976983 1.002725 0.087 Uiso 1 1 calc GR
H1B H 0.627809 0.801271 0.997051 0.087 Uiso 1 1 calc GR
H1C H 0.494495 0.871152 0.925773 0.087 Uiso 1 1 calc GR
C2 C 0.7103(6) 0.8617(4) 0.8773(3) 0.0332(10) Uani 1 1 d .
C3 C 0.8586(6) 0.7905(4) 0.8935(3) 0.0315(10) Uani 1 1 d .
C4 C 0.9495(7) 0.7843(5) 0.9940(3) 0.0436(12) Uani 1 1 d .
H4 H 0.916642 0.827210 1.047348 0.052 Uiso 1 1 calc R
C5 C 1.0864(7) 0.7170(5) 1.0175(4) 0.0555(14) Uani 1 1 d .
H5 H 1.142886 0.712724 1.085328 0.067 Uiso 1 1 calc R
C6 C 1.1383(7) 0.6563(5) 0.9391(4) 0.0503(13) Uani 1 1 d .
H6 H 1.232020 0.612231 0.954069 0.060 Uiso 1 1 calc R
C7 C 1.0520(6) 0.6604(4) 0.8383(3) 0.0381(11) Uani 1 1 d .
H7 H 1.090474 0.621187 0.786300 0.046 Uiso 1 1 calc R
C8 C 0.9083(5) 0.7224(4) 0.8134(3) 0.0284(10) Uani 1 1 d .
C9 C 0.7947(5) 0.6012(4) 0.6396(3) 0.0309(10) Uani 1 1 d .
H9 H 0.822297 0.519249 0.664956 0.037 Uiso 1 1 calc R
C10 C 0.7330(5) 0.5842(4) 0.5328(3) 0.0288(10) Uani 1 1 d .
C11 C 0.7192(6) 0.4438(4) 0.4723(3) 0.0351(11) Uani 1 1 d .
H11 H 0.747723 0.368223 0.505777 0.042 Uiso 1 1 calc R
C12 C 0.6665(6) 0.4173(4) 0.3689(4) 0.0370(11) Uani 1 1 d .
H12 H 0.659890 0.325256 0.331896 0.044 Uiso 1 1 calc R
C13 C 0.6217(6) 0.5296(4) 0.3173(3) 0.0344(10) Uani 1 1 d .
C14 C 0.6315(6) 0.6669(4) 0.3722(3) 0.0349(11) Uani 1 1 d .
H14 H 0.600581 0.739914 0.336742 0.042 Uiso 1 1 calc R
C15 C 0.6872(5) 0.6981(4) 0.4800(3) 0.0279(10) Uani 1 1 d .
C16 C 0.5191(8) 0.5986(5) 0.1562(4) 0.0747(18) Uani 1 1 d .
H16A H 0.478374 0.555754 0.083994 0.112 Uiso 1 1 calc GR
H16B H 0.624903 0.687176 0.172314 0.112 Uiso 1 1 calc GR
H16C H 0.421535 0.626232 0.173850 0.112 Uiso 1 1 calc GR
O7 O 0.3515(4) 0.9563(3) 0.5977(3) 0.0418(8) Uani 1 1 d .
H7A H 0.367(7) 1.013(5) 0.558(4) 0.059(17) Uiso 1 1 d .
C17 C 0.1607(6) 0.9023(5) 0.5850(4) 0.0541(14) Uani 1 1 d .
H17A H 0.094915 0.844775 0.516239 0.081 Uiso 1 1 calc GR
H17B H 0.116579 0.986694 0.596663 0.081 Uiso 1 1 calc GR
H17C H 0.141143 0.838643 0.633375 0.081 Uiso 1 1 calc GR

loop_
_atom_site_aniso_label
_atom_site_aniso_U_11
_atom_site_aniso_U_22
_atom_site_aniso_U_33
_atom_site_aniso_U_23
_atom_site_aniso_U_13
_atom_site_aniso_U_12
Cu1 0.0449(4) 0.0284(3) 0.0281(3) 0.0062(2) 0.0113(3) 0.0145(2)
O1 0.056(2) 0.068(2) 0.045(2) 0.0085(19) 0.0146(19) 0.0427(18)
O2 0.054(2) 0.0249(14) 0.0257(17) 0.0055(13) 0.0120(15) 0.0156(13)
O3 0.068(2) 0.0452(18) 0.0238(19) 0.0018(15) 0.0054(17) 0.0184(16)
O4 0.056(2) 0.0326(17) 0.047(2) 0.0086(15) 0.0049(18) 0.0167(15)
O5 0.054(2) 0.050(2) 0.056(3) 0.0137(18) 0.0082(19) 0.0180(17)
O6 0.103(3) 0.0234(18) 0.113(4) 0.009(2) 0.022(3) 0.0078(18)
N1 0.040(2) 0.0350(19) 0.033(2) 0.0057(17) 0.0131(19) 0.0191(17)
N2 0.036(2) 0.0269(17) 0.023(2) 0.0045(15) 0.0086(17) 0.0116(15)
N3 0.065(3) 0.031(2) 0.043(3) 0.002(2) 0.023(2) 0.012(2)
C1 0.070(4) 0.075(4) 0.048(4) 0.019(3) 0.031(3) 0.040(3)
C2 0.036(3) 0.029(2) 0.032(3) 0.004(2) 0.013(2) 0.0055(19)
C3 0.036(3) 0.027(2) 0.027(3) 0.0065(19) 0.003(2) 0.0089(18)
C4 0.064(3) 0.043(3) 0.026(3) 0.007(2) 0.015(2) 0.020(2)
C5 0.067(4) 0.061(3) 0.033(3) 0.011(3) -0.001(3) 0.029(3)
C6 0.056(3) 0.056(3) 0.039(3) 0.011(3) 0.004(3) 0.029(3)
C7 0.044(3) 0.037(2) 0.033(3) 0.005(2) 0.010(2) 0.016(2)
C8 0.032(2) 0.024(2) 0.027(3) 0.0088(18) 0.005(2) 0.0090(18)
C9 0.037(3) 0.026(2) 0.033(3) 0.0102(19) 0.012(2) 0.0123(18)
C10 0.032(2) 0.027(2) 0.027(3) 0.0057(19) 0.007(2) 0.0101(18)
C11 0.044(3) 0.032(2) 0.032(3) 0.003(2) 0.012(2) 0.017(2)
C12 0.043(3) 0.030(2) 0.038(3) 0.002(2) 0.011(2) 0.014(2)
C13 0.035(3) 0.034(2) 0.026(3) -0.001(2) 0.008(2) 0.0031(19)
C14 0.046(3) 0.032(2) 0.026(3) 0.009(2) 0.008(2) 0.013(2)
C15 0.028(2) 0.025(2) 0.031(3) 0.0071(19) 0.012(2) 0.0065(17)
C16 0.122(5) 0.067(4) 0.024(3) 0.007(3) 0.003(3) 0.036(3)
O7 0.036(2) 0.0455(19) 0.044(2) 0.0182(17) 0.0099(16) 0.0135(15)
C17 0.045(3) 0.054(3) 0.071(4) 0.024(3) 0.022(3) 0.020(2)

loop_
_atom_type_symbol
_atom_type_description
_atom_type_scat_dispersion_real
_atom_type_scat_dispersion_imag
_atom_type_scat_source
C C 0.0033 0.0016 'International Tables Vol C Tables 4.2.6.8 and 6.1.1.4'
H H 0.0000 0.0000 'International Tables Vol C Tables 4.2.6.8 and 6.1.1.4'
Cu Cu 0.3201 1.2651 'International Tables Vol C Tables 4.2.6.8 and 6.1.1.4'
N N 0.0061 0.0033 'International Tables Vol C Tables 4.2.6.8 and 6.1.1.4'
O O 0.0106 0.0060 'International Tables Vol C Tables 4.2.6.8 and 6.1.1.4'

loop_
_geom_angle_atom_site_label_1
_geom_angle_atom_site_label_2
_geom_angle_atom_site_label_3
_geom_angle
O2 Cu1 O4 89.68(12)
O2 Cu1 N1 154.14(14)
O2 Cu1 N2 96.25(12)
N1 Cu1 O4 92.33(13)
N2 Cu1 O4 160.50(14)
N2 Cu1 N1 90.36(14)
N1 O1 H1 109.5
C15 O2 Cu1 125.8(2)
C13 O3 C16 117.6(3)
N3 O4 Cu1 103.3(2)
O1 N1 Cu1 117.0(2)
C2 N1 Cu1 129.6(3)
C2 N1 O1 113.2(4)
C8 N2 Cu1 120.7(2)
C9 N2 Cu1 122.0(3)
C9 N2 C8 117.3(3)
O5 N3 O4 118.2(3)
O6 N3 O4 118.9(4)
O6 N3 O5 122.9(4)
H1A C1 H1B 109.5
H1A C1 H1C 109.5
H1B C1 H1C 109.5
C2 C1 H1A 109.5
C2 C1 H1B 109.5
C2 C1 H1C 109.5
N1 C2 C1 120.7(4)
N1 C2 C3 119.1(4)
C3 C2 C1 120.2(4)
C4 C3 C2 117.7(4)
C4 C3 C8 117.9(4)
C8 C3 C2 124.3(4)
C3 C4 H4 118.8
C5 C4 C3 122.5(4)
C5 C4 H4 118.8
C4 C5 H5 120.5
C6 C5 C4 118.9(5)
C6 C5 H5 120.5
C5 C6 H6 119.8
C5 C6 C7 120.4(4)
C7 C6 H6 119.8
C6 C7 H7 119.5
C6 C7 C8 121.1(4)
C8 C7 H7 119.5
C3 C8 N2 121.1(4)
C7 C8 N2 119.8(4)
C7 C8 C3 119.1(4)
N2 C9 H9 116.5
N2 C9 C10 126.9(4)
C10 C9 H9 116.5
C9 C10 C11 117.5(4)
C9 C10 C15 124.5(4)
C15 C10 C11 118.0(4)
C10 C11 H11 118.8
C12 C11 C10 122.3(4)
C12 C11 H11 118.8
C11 C12 H12 120.2
C11 C12 C13 119.5(4)
C13 C12 H12 120.2
O3 C13 C12 114.7(4)
O3 C13 C14 124.9(4)
C14 C13 C12 120.4(4)
C13 C14 H14 119.3
C13 C14 C15 121.4(4)
C15 C14 H14 119.3
O2 C15 C10 123.0(4)
O2 C15 C14 118.6(4)
C14 C15 C10 118.4(4)
O3 C16 H16A 109.5
O3 C16 H16B 109.5
O3 C16 H16C 109.5
H16A C16 H16B 109.5
H16A C16 H16C 109.5
H16B C16 H16C 109.5
C17 O7 H7A 109(3)
O7 C17 H17A 109.5
O7 C17 H17B 109.5
O7 C17 H17C 109.5
H17A C17 H17B 109.5
H17A C17 H17C 109.5
H17B C17 H17C 109.5

loop_
_geom_bond_atom_site_label_1
_geom_bond_atom_site_label_2
_geom_bond_distance
Cu1 O2 1.886(3)
Cu1 O4 2.003(3)
Cu1 N1 1.977(4)
Cu1 N2 1.911(3)
O1 H1 0.8200
O1 N1 1.397(4)
O2 C15 1.313(4)
O3 C13 1.355(5)
O3 C16 1.419(5)
O4 N3 1.290(5)
O5 N3 1.233(4)
O6 N3 1.228(4)
N1 C2 1.282(5)
N2 C8 1.426(5)
N2 C9 1.318(5)
C1 H1A 0.9600
C1 H1B 0.9600
C1 H1C 0.9600
C1 C2 1.488(6)
C2 C3 1.479(5)
C3 C4 1.392(6)
C3 C8 1.414(6)
C4 H4 0.9300
C4 C5 1.379(6)
C5 H5 0.9300
C5 C6 1.376(6)
C6 H6 0.9300
C6 C7 1.381(6)
C7 H7 0.9300
C7 C8 1.392(5)
C9 H9 0.9300
C9 C10 1.394(5)
C10 C11 1.433(5)
C10 C15 1.426(5)
C11 H11 0.9300
C11 C12 1.345(6)
C12 H12 0.9300
C12 C13 1.401(5)
C13 C14 1.384(5)
C14 H14 0.9300
C14 C15 1.402(5)
C16 H16A 0.9600
C16 H16B 0.9600
C16 H16C 0.9600
O7 H7A 0.82(4)
O7 C17 1.415(5)
C17 H17A 0.9600
C17 H17B 0.9600
C17 H17C 0.9600

loop_
_geom_torsion_atom_site_label_1
_geom_torsion_atom_site_label_2
_geom_torsion_atom_site_label_3
_geom_torsion_atom_site_label_4
_geom_torsion
Cu1 O2 C15 C10 -7.5(5)
Cu1 O2 C15 C14 172.7(3)
Cu1 O4 N3 O5 2.0(4)
Cu1 O4 N3 O6 -176.8(3)
Cu1 N1 C2 C1 -173.4(3)
Cu1 N1 C2 C3 9.2(6)
Cu1 N2 C8 C3 35.5(5)
Cu1 N2 C8 C7 -142.3(3)
Cu1 N2 C9 C10 7.8(6)
O1 N1 C2 C1 1.6(6)
O1 N1 C2 C3 -175.9(3)
O3 C13 C14 C15 179.1(4)
O4 Cu1 O2 C15 173.8(3)
N1 Cu1 O2 C15 -91.5(4)
N1 C2 C3 C4 158.1(4)
N1 C2 C3 C8 -24.9(6)
N2 Cu1 O2 C15 12.5(3)
N2 C9 C10 C11 179.5(4)
N2 C9 C10 C15 1.1(7)
C1 C2 C3 C4 -19.4(6)
C1 C2 C3 C8 157.6(4)
C2 C3 C4 C5 178.3(4)
C2 C3 C8 N2 1.4(6)
C2 C3 C8 C7 179.2(4)
C3 C4 C5 C6 1.4(7)
C4 C3 C8 N2 178.5(3)
C4 C3 C8 C7 -3.7(6)
C4 C5 C6 C7 -1.2(8)
C5 C6 C7 C8 -1.6(7)
C6 C7 C8 N2 -178.1(4)
C6 C7 C8 C3 4.0(6)
C8 N2 C9 C10 -170.9(4)
C8 C3 C4 C5 1.1(6)
C9 N2 C8 C3 -145.7(4)
C9 N2 C8 C7 36.4(5)
C9 C10 C11 C12 -178.0(4)
C9 C10 C15 O2 -1.5(6)
C9 C10 C15 C14 178.3(4)
C10 C11 C12 C13 -0.5(7)
C11 C10 C15 O2 -180.0(3)
C11 C10 C15 C14 -0.1(6)
C11 C12 C13 O3 -178.8(4)
C11 C12 C13 C14 0.1(6)
C12 C13 C14 C15 0.4(6)
C13 C14 C15 O2 179.5(4)
C13 C14 C15 C10 -0.3(6)
C15 C10 C11 C12 0.5(6)
C16 O3 C13 C12 179.9(4)
C16 O3 C13 C14 1.1(7)
